data_2241364
loop_
_publ_author_name
'Bommagani, Shobanbabu'
'Penthala, Narsimha R.'
'Parkin, Sean'
'Crooks, Peter A.'

_publ_section_title
;
 Crystal structure of (<i>E</i>)-13-(pyrimidin-5-yl)parthenolide
;
_journal_coeditor_code ZS2350
_journal_issue 12
_journal_name_full 'Acta Crystallographica Section E'
_journal_page_first 1536
_journal_page_last 1538
_journal_paper_doi 10.1107/S2056989015021507
_journal_volume 71
_journal_year 2015
_chemical_formula_iupac 'C19 H22 N2 O3'
_chemical_formula_moiety 'C19 H22 N2 O3'
_chemical_formula_sum 'C19 H22 N2 O3'
_chemical_formula_weight 326.38
_chemical_name_common (<i>E</i>)-13-(Pyrimidin-5-yl)parthenolide
_chemical_name_systematic
;
(1a<i>R</i>,4<i>E</i>,7a<i>S</i>,8<i>E</i>,10a<i>S</i>,10b<i>R</i>)-1a,5-\
Dimethyl-8-[(pyrimidin-5-yl)methylidene]-2,3,6,7,7a,8,10a,10b-\
octahydrooxireno[2',3':9,10]cyclodeca[1,2-<i>b</i>]furan-9(1a<i>H</i>)-one
;
_space_group_crystal_system monoclinic
_space_group_IT_number 4
_space_group_name_Hall 'P 2yb'
_space_group_name_H-M_alt 'P 1 21 1'
_symmetry_space_group_name_Hall 'P 2yb'
_symmetry_space_group_name_H-M 'P 1 21 1'
_atom_sites_solution_hydrogens difmap
_atom_sites_solution_primary direct
_atom_sites_solution_secondary difmap
_audit_creation_method SHELXL-2014
_cell_angle_alpha 90
_cell_angle_beta 108.1210(6)
_cell_angle_gamma 90
_cell_formula_units_Z 2
_cell_length_a 10.3526(2)
_cell_length_b 7.26120(10)
_cell_length_c 11.9198(2)
_cell_measurement_reflns_used 9908
_cell_measurement_temperature 90.0(2)
_cell_measurement_theta_max 68.18
_cell_measurement_theta_min 4.49
_cell_volume 851.60(2)
_computing_cell_refinement
;
<i>SAINT</i> (Bruker, 2006)
;
_computing_data_collection
;
<i>APEX2</i> (Bruker, 2006)
;
_computing_data_reduction
;
<i>SAINT</i> (Bruker, 2006)
;
_computing_molecular_graphics
;
<i>XP</i> in <i>SHELXTL</i> (Sheldrick, 2008)
;
_computing_publication_material
;
<i>SHELXTL</i> (Sheldrick, 2008) and <i>CIFFIX</i> (Parkin,
2013)
;
_computing_structure_refinement
;
<i>SHELXL2014</i> (Sheldrick, 2015)
;
_computing_structure_solution
;
<i>SHELXS97</i> (Sheldrick, 2008)
;
_diffrn_ambient_temperature 90.0(2)
_diffrn_detector_area_resol_mean 5.6
_diffrn_measured_fraction_theta_full 0.982
_diffrn_measured_fraction_theta_max 0.981
_diffrn_measurement_device_type 'Bruker X8 Proteum diffractometer'
_diffrn_measurement_method '\f and \w scans'
_diffrn_radiation_type CuK\a
_diffrn_radiation_wavelength 1.54178
_diffrn_reflns_av_R_equivalents 0.0323
_diffrn_reflns_limit_h_max 10
_diffrn_reflns_limit_h_min -12
_diffrn_reflns_limit_k_max 8
_diffrn_reflns_limit_k_min -8
_diffrn_reflns_limit_l_max 13
_diffrn_reflns_limit_l_min -14
_diffrn_reflns_number 11370
_diffrn_reflns_theta_full 67.679
_diffrn_reflns_theta_max 68.178
_diffrn_reflns_theta_min 4.494
_exptl_absorpt_coefficient_mu 0.700
_exptl_absorpt_correction_T_max 0.942
_exptl_absorpt_correction_T_min 0.850
_exptl_absorpt_correction_type multi-scan
_exptl_absorpt_process_details
;
(<i>SADABS</i>; Bruker, 2006)
;
_exptl_crystal_colour colourless
_exptl_crystal_density_diffrn 1.273
_exptl_crystal_description 'solvent-rounded block'
_exptl_crystal_F_000 348
_exptl_crystal_size_max 0.250
_exptl_crystal_size_mid 0.130
_exptl_crystal_size_min 0.100
_refine_diff_density_max 0.149
_refine_diff_density_min -0.135
_refine_ls_abs_structure_details
;
Flack x determined using 1354 quotients
[(<i>I</i>^+^)-(<i>I</i>^-^)]/[(<i>I</i>^+^)+(<i>I</i>^-^)]
(Parsons <i>et al.</i>, 2013).
;
_refine_ls_abs_structure_Flack -0.04(3)
_refine_ls_extinction_coef 0.010(2)
_refine_ls_extinction_expression Fc^*^=kFc[1+0.001xFc^2^\l^3^/sin(2\q)]^-1/4^
_refine_ls_extinction_method <i>SHELXL-2014</i>
_refine_ls_goodness_of_fit_ref 1.053
_refine_ls_hydrogen_treatment constr
_refine_ls_matrix_type full
_refine_ls_number_parameters 220
_refine_ls_number_reflns 3020
_refine_ls_number_restraints 1
_refine_ls_restrained_S_all 1.052
_refine_ls_R_factor_all 0.0268
_refine_ls_R_factor_gt 0.0267
_refine_ls_shift/su_max 0.000
_refine_ls_shift/su_mean 0.000
_refine_ls_structure_factor_coef Fsqd
_refine_ls_weighting_details 'w=1/[\s^2^(Fo^2^)+(0.0326P)^2^+0.1773P] where P=(Fo^2^+2Fc^2^)/3'
_refine_ls_weighting_scheme calc
_refine_ls_wR_factor_gt 0.0677
_refine_ls_wR_factor_ref 0.0678
_reflns_number_gt 3013
_reflns_number_total 3020
_reflns_threshold_expression 'I > 2\s(I)'
_cod_data_source_file zs2350sup1.cif
_cod_data_source_block I
_cod_database_code 2241364
_shelx_space_group_comment
;
The symmetry employed for this shelxl refinement is uniquely defined
by the following loop, which should always be used as a source of
symmetry information in preference to the above space-group names.
They are only intended as comments.
;
_shelx_estimated_absorpt_t_min 0.844
_shelx_estimated_absorpt_t_max 0.933
_shelxl_version_number 2.014

loop_
_space_group_symop_operation_xyz
'x, y, z'
'-x, y+1/2, -z'

loop_
_atom_site_type_symbol
_atom_site_label
_atom_site_fract_x
_atom_site_fract_y
_atom_site_fract_z
_atom_site_U_iso_or_equiv
_atom_site_adp_type
_atom_site_calc_flag
_atom_site_occupancy
O O1 0.59428(12) 0.24072(19) 0.48957(10) 0.0228(3) Uani d 1
O O2 0.30633(12) 0.25486(17) 0.43887(10) 0.0195(3) Uani d 1
O O3 0.12397(13) 0.29255(19) 0.49855(11) 0.0266(3) Uani d 1
C C1 0.57679(17) 0.5285(2) 0.19945(14) 0.0185(4) Uani d 1
H H1A 0.5833 0.6439 0.2384 0.022 Uiso calc 1
C C2 0.70386(17) 0.4134(3) 0.23289(16) 0.0208(4) Uani d 1
H H2A 0.7809 0.4881 0.2257 0.025 Uiso calc 1
H H2B 0.6915 0.3076 0.1781 0.025 Uiso calc 1
C C3 0.73676(17) 0.3417(3) 0.36116(15) 0.0202(4) Uani d 1
H H3A 0.8146 0.2554 0.3792 0.024 Uiso calc 1
H H3B 0.7615 0.4460 0.4173 0.024 Uiso calc 1
C C4 0.61322(17) 0.2447(2) 0.37345(14) 0.0178(4) Uani d 1
C C5 0.51035(16) 0.3615(2) 0.40010(13) 0.0165(3) Uani d 1
H H5A 0.5353 0.4948 0.4118 0.020 Uiso calc 1
C C6 0.35977(16) 0.3252(2) 0.34753(14) 0.0159(3) Uani d 1
H H6A 0.3445 0.2321 0.2829 0.019 Uiso calc 1
C C7 0.27894(16) 0.5036(2) 0.29783(13) 0.0149(3) Uani d 1
H H7A 0.3396 0.6113 0.3292 0.018 Uiso calc 1
C C8 0.22800(16) 0.5184(3) 0.16174(14) 0.0176(4) Uani d 1
H H8A 0.1434 0.5923 0.1376 0.021 Uiso calc 1
H H8B 0.2058 0.3936 0.1278 0.021 Uiso calc 1
C C9 0.33322(17) 0.6078(3) 0.11062(14) 0.0185(4) Uani d 1
H H9A 0.2884 0.6358 0.0261 0.022 Uiso calc 1
H H9B 0.3638 0.7258 0.1519 0.022 Uiso calc 1
C C10 0.45591(17) 0.4887(2) 0.12176(14) 0.0179(4) Uani d 1
C C11 0.16862(16) 0.5027(2) 0.35605(14) 0.0159(3) Uani d 1
C C12 0.19100(17) 0.3425(3) 0.43718(14) 0.0184(4) Uani d 1
C C13 0.06867(17) 0.6212(3) 0.35248(14) 0.0179(4) Uani d 1
H H13A 0.0096 0.5872 0.3961 0.021 Uiso calc 1
C C14 0.42876(19) 0.3267(3) 0.03864(16) 0.0269(4) Uani d 1
H H14A 0.5140 0.2609 0.0473 0.040 Uiso calc 1
H H14B 0.3908 0.3705 -0.0428 0.040 Uiso calc 1
H H14C 0.3639 0.2434 0.0573 0.040 Uiso calc 1
C C15 0.57578(18) 0.0643(2) 0.30934(18) 0.0239(4) Uani d 1
H H15A 0.5012 0.0072 0.3311 0.036 Uiso calc 1
H H15B 0.6548 -0.0179 0.3312 0.036 Uiso calc 1
H H15C 0.5470 0.0861 0.2240 0.036 Uiso calc 1
C C16 0.03901(16) 0.7977(2) 0.28928(14) 0.0180(4) Uani d 1
C C17 0.13568(18) 0.9097(3) 0.26601(18) 0.0244(4) Uani d 1
H H17A 0.2281 0.8719 0.2933 0.029 Uiso calc 1
N N18 0.10538(16) 1.0688(2) 0.20684(16) 0.0293(4) Uani d 1
C C19 -0.02533(19) 1.1156(3) 0.17269(17) 0.0252(4) Uani d 1
H H19A -0.0485 1.2265 0.1287 0.030 Uiso calc 1
N N20 -0.12697(15) 1.0248(2) 0.19312(14) 0.0256(4) Uani d 1
C C21 -0.09291(18) 0.8673(3) 0.25279(15) 0.0219(4) Uani d 1
H H21A -0.1621 0.7994 0.2713 0.026 Uiso calc 1

loop_
_atom_site_aniso_label
_atom_site_aniso_U_11
_atom_site_aniso_U_22
_atom_site_aniso_U_33
_atom_site_aniso_U_12
_atom_site_aniso_U_13
_atom_site_aniso_U_23
O1 0.0188(6) 0.0306(7) 0.0176(6) 0.0061(5) 0.0035(5) 0.0092(5)
O2 0.0187(6) 0.0200(6) 0.0221(6) 0.0038(5) 0.0098(5) 0.0064(5)
O3 0.0242(6) 0.0305(8) 0.0303(7) 0.0031(6) 0.0162(5) 0.0097(6)
C1 0.0218(8) 0.0163(8) 0.0197(8) -0.0006(7) 0.0100(7) 0.0024(7)
C2 0.0184(8) 0.0208(9) 0.0254(9) -0.0018(7) 0.0101(7) -0.0001(7)
C3 0.0157(8) 0.0216(9) 0.0228(8) 0.0016(7) 0.0053(6) -0.0004(7)
C4 0.0163(8) 0.0184(8) 0.0174(8) 0.0036(7) 0.0031(6) 0.0040(7)
C5 0.0175(8) 0.0173(8) 0.0141(7) 0.0020(7) 0.0043(6) 0.0031(6)
C6 0.0173(8) 0.0162(8) 0.0154(7) 0.0002(6) 0.0068(6) 0.0012(6)
C7 0.0155(7) 0.0147(8) 0.0142(7) -0.0011(6) 0.0041(6) -0.0008(6)
C8 0.0172(8) 0.0201(8) 0.0143(8) 0.0005(7) 0.0034(6) 0.0003(7)
C9 0.0209(8) 0.0195(8) 0.0147(7) 0.0018(7) 0.0051(6) 0.0044(7)
C10 0.0221(8) 0.0190(9) 0.0150(7) 0.0003(7) 0.0092(7) 0.0026(7)
C11 0.0153(7) 0.0170(8) 0.0143(7) -0.0021(7) 0.0031(6) -0.0010(7)
C12 0.0166(8) 0.0206(9) 0.0187(8) 0.0004(7) 0.0065(6) 0.0014(7)
C13 0.0144(8) 0.0213(9) 0.0175(8) -0.0011(7) 0.0044(6) -0.0018(7)
C14 0.0258(9) 0.0321(11) 0.0219(8) 0.0041(8) 0.0061(7) -0.0061(8)
C15 0.0206(8) 0.0177(9) 0.0346(10) 0.0023(7) 0.0105(8) 0.0005(7)
C16 0.0175(8) 0.0190(9) 0.0161(7) 0.0009(7) 0.0032(6) -0.0044(7)
C17 0.0156(8) 0.0189(9) 0.0350(10) 0.0005(7) 0.0024(8) 0.0019(8)
N18 0.0209(8) 0.0216(9) 0.0409(10) -0.0014(6) 0.0030(7) 0.0062(7)
C19 0.0240(9) 0.0183(9) 0.0288(9) 0.0021(8) 0.0016(7) 0.0019(8)
N20 0.0206(8) 0.0232(8) 0.0304(8) 0.0042(6) 0.0043(6) 0.0003(7)
C21 0.0194(8) 0.0219(9) 0.0253(9) 0.0026(7) 0.0084(7) -0.0024(7)

loop_
_atom_type_symbol
_atom_type_description
_atom_type_scat_dispersion_real
_atom_type_scat_dispersion_imag
_atom_type_scat_source
C C 0.0181 0.0091 'International Tables Vol C Tables 4.2.6.8 and 6.1.1.4'
H H 0.0000 0.0000 'International Tables Vol C Tables 4.2.6.8 and 6.1.1.4'
N N 0.0311 0.0180 'International Tables Vol C Tables 4.2.6.8 and 6.1.1.4'
O O 0.0492 0.0322 'International Tables Vol C Tables 4.2.6.8 and 6.1.1.4'

loop_
_geom_angle_atom_site_label_1
_geom_angle_atom_site_label_2
_geom_angle_atom_site_label_3
_geom_angle
C5 O1 C4 60.94(10)
C12 O2 C6 111.31(12)
C10 C1 C2 128.05(17)
C10 C1 H1A 116.0
C2 C1 H1A 116.0
C1 C2 C3 110.73(14)
C1 C2 H2A 109.5
C3 C2 H2A 109.5
C1 C2 H2B 109.5
C3 C2 H2B 109.5
H2A C2 H2B 108.1
C4 C3 C2 108.68(14)
C4 C3 H3A 110.0
C2 C3 H3A 110.0
C4 C3 H3B 110.0
C2 C3 H3B 110.0
H3A C3 H3B 108.3
O1 C4 C5 59.08(10)
O1 C4 C15 112.05(15)
C5 C4 C15 121.46(15)
O1 C4 C3 118.08(14)
C5 C4 C3 116.40(15)
C15 C4 C3 116.73(15)
O1 C5 C4 59.97(10)
O1 C5 C6 120.41(14)
C4 C5 C6 122.16(14)
O1 C5 H5A 114.5
C4 C5 H5A 114.5
C6 C5 H5A 114.5
O2 C6 C5 109.48(12)
O2 C6 C7 106.97(12)
C5 C6 C7 112.07(13)
O2 C6 H6A 109.4
C5 C6 H6A 109.4
C7 C6 H6A 109.4
C11 C7 C8 115.01(13)
C11 C7 C6 102.45(13)
C8 C7 C6 115.15(13)
C11 C7 H7A 107.9
C8 C7 H7A 107.9
C6 C7 H7A 107.9
C7 C8 C9 112.99(13)
C7 C8 H8A 109.0
C9 C8 H8A 109.0
C7 C8 H8B 109.0
C9 C8 H8B 109.0
H8A C8 H8B 107.8
C10 C9 C8 113.70(14)
C10 C9 H9A 108.8
C8 C9 H9A 108.8
C10 C9 H9B 108.8
C8 C9 H9B 108.8
H9A C9 H9B 107.7
C1 C10 C14 124.58(16)
C1 C10 C9 121.22(16)
C14 C10 C9 114.20(15)
C13 C11 C12 119.20(15)
C13 C11 C7 132.19(16)
C12 C11 C7 108.42(13)
O3 C12 O2 121.43(16)
O3 C12 C11 128.78(16)
O2 C12 C11 109.75(13)
C11 C13 C16 127.89(16)
C11 C13 H13A 116.1
C16 C13 H13A 116.1
C10 C14 H14A 109.5
C10 C14 H14B 109.5
H14A C14 H14B 109.5
C10 C14 H14C 109.5
H14A C14 H14C 109.5
H14B C14 H14C 109.5
C4 C15 H15A 109.5
C4 C15 H15B 109.5
H15A C15 H15B 109.5
C4 C15 H15C 109.5
H15A C15 H15C 109.5
H15B C15 H15C 109.5
C17 C16 C21 115.11(16)
C17 C16 C13 124.52(15)
C21 C16 C13 120.31(15)
N18 C17 C16 123.19(16)
N18 C17 H17A 118.4
C16 C17 H17A 118.4
C19 N18 C17 115.52(17)
N20 C19 N18 127.34(18)
N20 C19 H19A 116.3
N18 C19 H19A 116.3
C19 N20 C21 115.48(15)
N20 C21 C16 123.23(17)
N20 C21 H21A 118.4
C16 C21 H21A 118.4

loop_
_geom_bond_atom_site_label_1
_geom_bond_atom_site_label_2
_geom_bond_distance
O1 C5 1.444(2)
O1 C4 1.457(2)
O2 C12 1.348(2)
O2 C6 1.4585(19)
O3 C12 1.210(2)
C1 C10 1.337(2)
C1 C2 1.504(2)
C1 H1A 0.9500
C2 C3 1.549(2)
C2 H2A 0.9900
C2 H2B 0.9900
C3 C4 1.507(2)
C3 H3A 0.9900
C3 H3B 0.9900
C4 C5 1.471(2)
C4 C15 1.505(3)
C5 C6 1.511(2)
C5 H5A 1.0000
C6 C7 1.556(2)
C6 H6A 1.0000
C7 C11 1.510(2)
C7 C8 1.546(2)
C7 H7A 1.0000
C8 C9 1.547(2)
C8 H8A 0.9900
C8 H8B 0.9900
C9 C10 1.508(2)
C9 H9A 0.9900
C9 H9B 0.9900
C10 C14 1.507(3)
C11 C13 1.336(2)
C11 C12 1.484(2)
C13 C16 1.470(2)
C13 H13A 0.9500
C14 H14A 0.9800
C14 H14B 0.9800
C14 H14C 0.9800
C15 H15A 0.9800
C15 H15B 0.9800
C15 H15C 0.9800
C16 C17 1.383(3)
C16 C21 1.393(2)
C17 N18 1.339(2)
C17 H17A 0.9500
N18 C19 1.330(2)
C19 N20 1.327(3)
C19 H19A 0.9500
N20 C21 1.335(3)
C21 H21A 0.9500

loop_
_geom_torsion_atom_site_label_1
_geom_torsion_atom_site_label_2
_geom_torsion_atom_site_label_3
_geom_torsion_atom_site_label_4
_geom_torsion
C10 C1 C2 C3 -110.99(19)
C1 C2 C3 C4 53.54(19)
C5 O1 C4 C15 -114.44(16)
C5 O1 C4 C3 105.54(17)
C2 C3 C4 O1 -152.28(15)
C2 C3 C4 C5 -84.95(18)
C2 C3 C4 C15 69.54(18)
C4 O1 C5 C6 111.94(17)
C15 C4 C5 O1 98.43(17)
C3 C4 C5 O1 -108.37(16)
O1 C4 C5 C6 -109.10(17)
C15 C4 C5 C6 -10.7(2)
C3 C4 C5 C6 142.53(15)
C12 O2 C6 C5 132.85(14)
C12 O2 C6 C7 11.21(17)
O1 C5 C6 O2 36.7(2)
C4 C5 C6 O2 108.24(17)
O1 C5 C6 C7 155.20(14)
C4 C5 C6 C7 -133.25(15)
O2 C6 C7 C11 -8.19(16)
C5 C6 C7 C11 -128.18(14)
O2 C6 C7 C8 -133.78(14)
C5 C6 C7 C8 106.23(15)
C11 C7 C8 C9 153.12(15)
C6 C7 C8 C9 -88.08(18)
C7 C8 C9 C10 69.71(19)
C2 C1 C10 C14 -8.9(3)
C2 C1 C10 C9 171.47(16)
C8 C9 C10 C1 -107.23(18)
C8 C9 C10 C14 73.07(19)
C8 C7 C11 C13 -56.5(2)
C6 C7 C11 C13 177.78(17)
C8 C7 C11 C12 128.73(15)
C6 C7 C11 C12 3.06(16)
C6 O2 C12 O3 172.90(16)
C6 O2 C12 C11 -9.33(18)
C13 C11 C12 O3 5.6(3)
C7 C11 C12 O3 -178.86(18)
C13 C11 C12 O2 -171.94(15)
C7 C11 C12 O2 3.59(18)
C12 C11 C13 C16 172.57(15)
C7 C11 C13 C16 -1.7(3)
C11 C13 C16 C17 -29.8(3)
C11 C13 C16 C21 153.17(17)
C21 C16 C17 N18 -3.7(3)
C13 C16 C17 N18 179.10(17)
C16 C17 N18 C19 1.1(3)
C17 N18 C19 N20 1.7(3)
N18 C19 N20 C21 -1.4(3)
C19 N20 C21 C16 -1.7(3)
C17 C16 C21 N20 4.0(2)
C13 C16 C21 N20 -178.66(16)

_cod_database_fobs_code 2241364
